data_4516510
loop_
_publ_author_name
'Sangtani, Ekta'
'Sahu, Sanjay K.'
'Thorat, Shridhar H.'
'Gawade, Rupesh L.'
'Jha, Kunal K.'
'Munshi, Parthapratim'
'Gonnade, Rajesh G.'

_publ_section_title
;
 Furosemide Cocrystals with Pyridines: An Interesting Case of Color
 Cocrystal Polymorphism
;
_journal_issue 12
_journal_name_full 'Crystal Growth &amp; Design'
_journal_page_first 5858
_journal_paper_doi 10.1021/acs.cgd.5b01240
_journal_volume 15
_journal_year 2015
_chemical_formula_moiety C12H11N2O5Cl1S1,0.5(C10N2H8)
_chemical_formula_sum 'C17 H15 Cl N3 O5 S'
_chemical_formula_weight 408.83
_space_group_crystal_system monoclinic
_space_group_IT_number 14
_space_group_name_Hall '-P 2yn'
_space_group_name_H-M_alt 'P 1 21/n 1'
_atom_sites_solution_hydrogens mixed
_audit_creation_method SHELXL-2014/7
_cell_angle_alpha 90
_cell_angle_beta 101.2150(10)
_cell_angle_gamma 90
_cell_formula_units_Z 4
_cell_length_a 11.4746(2)
_cell_length_b 9.6630(2)
_cell_length_c 16.1003(3)
_cell_measurement_reflns_used 9911
_cell_measurement_temperature 100(2)
_cell_measurement_theta_max 43.60
_cell_measurement_theta_min 2.47
_cell_volume 1751.10(6)
_computing_cell_refinement 'Bruker SAINT'
_computing_data_collection 'Bruker APEX2'
_computing_data_reduction 'Bruker SAINT'
_computing_molecular_graphics 'Bruker SHELXTL'
_computing_publication_material 'Bruker SHELXTL'
_computing_structure_refinement 'SHELXL-2014/7 (Sheldrick, 2014)'
_computing_structure_solution 'SHELXS-97 (Sheldrick, 2008)'
_diffrn_ambient_temperature 100(2)
_diffrn_measured_fraction_theta_full 0.998
_diffrn_measured_fraction_theta_max 0.999
_diffrn_measurement_device_type 'Bruker APEX-II CCD'
_diffrn_measurement_method '\f and \w scans'
_diffrn_radiation_type MoK\a
_diffrn_radiation_wavelength 0.71073
_diffrn_reflns_av_R_equivalents 0.0212
_diffrn_reflns_av_unetI/netI 0.0164
_diffrn_reflns_Laue_measured_fraction_full 0.998
_diffrn_reflns_Laue_measured_fraction_max 0.999
_diffrn_reflns_limit_h_max 14
_diffrn_reflns_limit_h_min -14
_diffrn_reflns_limit_k_max 12
_diffrn_reflns_limit_k_min -12
_diffrn_reflns_limit_l_max 20
_diffrn_reflns_limit_l_min -20
_diffrn_reflns_number 16425
_diffrn_reflns_point_group_measured_fraction_full 0.998
_diffrn_reflns_point_group_measured_fraction_max 0.999
_diffrn_reflns_theta_full 25.242
_diffrn_reflns_theta_max 26.996
_diffrn_reflns_theta_min 2.007
_diffrn_source 'fine-focus sealed tube'
_exptl_absorpt_coefficient_mu 0.374
_exptl_absorpt_correction_T_max 0.9358
_exptl_absorpt_correction_T_min 0.8439
_exptl_absorpt_correction_type multi-scan
_exptl_absorpt_process_details SADABS(BRUKER,2006)
_exptl_crystal_colour ORANGE
_exptl_crystal_density_diffrn 1.551
_exptl_crystal_description BLOCK
_exptl_crystal_F_000 844
_exptl_crystal_size_max 0.470
_exptl_crystal_size_mid 0.260
_exptl_crystal_size_min 0.180
_refine_diff_density_max 0.434
_refine_diff_density_min -0.362
_refine_diff_density_rms 0.055
_refine_ls_extinction_method none
_refine_ls_goodness_of_fit_ref 1.059
_refine_ls_hydrogen_treatment mixed
_refine_ls_matrix_type full
_refine_ls_number_parameters 254
_refine_ls_number_reflns 3818
_refine_ls_number_restraints 4
_refine_ls_restrained_S_all 1.061
_refine_ls_R_factor_all 0.0319
_refine_ls_R_factor_gt 0.0303
_refine_ls_shift/su_max 0.001
_refine_ls_shift/su_mean 0.000
_refine_ls_structure_factor_coef Fsqd
_refine_ls_weighting_details 'w=1/[\s^2^(Fo^2^)+(0.0364P)^2^+1.3184P] where P=(Fo^2^+2Fc^2^)/3'
_refine_ls_weighting_scheme calc
_refine_ls_wR_factor_gt 0.0770
_refine_ls_wR_factor_ref 0.0786
_reflns_Friedel_coverage 0.000
_reflns_number_gt 3633
_reflns_number_total 3818
_reflns_threshold_expression 'I > 2\s(I)'
_cod_data_source_file cg5b01240_si_002.cif
_cod_data_source_block 1II_FS_4BP_ORANGE
_cod_depositor_comments
;
The following automatic conversions were performed:

data item '_exptl_absorpt_correction_type' value 'MULTI-SCAN' was
changed to 'multi-scan' in accordance with the
/home/saulius/struct/COD-crude-data/automatic-downloads/DataCite-retrospective/ACS/depositions/lib/dictionaries/cif_core.dic
dictionary named 'cif_core.dic' version 2.4.2 last updated on
2011-04-26.

Automatic conversion script
Id: cif_fix_values 6909 2019-04-08 15:41:33Z antanas 
;
_cod_original_sg_symbol_H-M 'P 21/n'
_cod_database_code 4516510
_shelx_shelxl_version_number 2014/7
_shelx_space_group_comment
;
The symmetry employed for this shelxl refinement is uniquely defined
by the following loop, which should always be used as a source of
symmetry information in preference to the above space-group names.
They are only intended as comments.
;
_shelx_estimated_absorpt_t_min 0.844
_shelx_estimated_absorpt_t_max 0.936

loop_
_space_group_symop_operation_xyz
'x, y, z'
'-x+1/2, y+1/2, -z+1/2'
'-x, -y, -z'
'x-1/2, -y-1/2, z-1/2'

loop_
_atom_site_label
_atom_site_type_symbol
_atom_site_fract_x
_atom_site_fract_y
_atom_site_fract_z
_atom_site_U_iso_or_equiv
_atom_site_adp_type
_atom_site_occupancy
_atom_site_site_symmetry_order
_atom_site_calc_flag
_atom_site_refinement_flags_posn
_atom_site_refinement_flags_adp
Cl1 Cl 0.39812(3) 0.76097(4) 0.77180(2) 0.01752(9) Uani 1 1 d . .
S1 S 0.41604(3) 0.47651(3) 0.66525(2) 0.01508(9) Uani 1 1 d . .
O1 O 0.24663(9) 0.63070(11) 0.35896(6) 0.0179(2) Uani 1 1 d D .
O2 O 0.17098(9) 0.84406(11) 0.35441(6) 0.0181(2) Uani 1 1 d . .
O3 O 0.01994(9) 1.16672(10) 0.41570(6) 0.0192(2) Uani 1 1 d . .
O4 O 0.35159(10) 0.44850(12) 0.73110(7) 0.0249(2) Uani 1 1 d . .
O5 O 0.41175(10) 0.37792(11) 0.59770(7) 0.0233(2) Uani 1 1 d . .
N1 N 0.18922(11) 0.98382(12) 0.49883(7) 0.0157(2) Uani 1 1 d . .
H1N H 0.1727 0.9872 0.4432 0.019 Uiso 1 1 calc R U
N2 N 0.55364(11) 0.49306(14) 0.70778(8) 0.0212(3) Uani 1 1 d D .
N3 N 0.14770(11) 0.59342(13) 0.20594(7) 0.0172(2) Uani 1 1 d . .
C1 C 0.24502(12) 0.87045(13) 0.53609(8) 0.0128(2) Uani 1 1 d . .
C2 C 0.28800(12) 0.86798(14) 0.62489(8) 0.0137(3) Uani 1 1 d . .
H2 H 0.2776 0.9467 0.6580 0.016 Uiso 1 1 calc R U
C3 C 0.34433(12) 0.75307(14) 0.66333(8) 0.0133(3) Uani 1 1 d . .
C4 C 0.36050(11) 0.63344(14) 0.61710(8) 0.0131(2) Uani 1 1 d . .
C5 C 0.32138(11) 0.63664(14) 0.53006(8) 0.0131(2) Uani 1 1 d . .
H5 H 0.3334 0.5574 0.4978 0.016 Uiso 1 1 calc R U
C6 C 0.26498(12) 0.75187(14) 0.48805(8) 0.0128(3) Uani 1 1 d . .
C7 C 0.22350(12) 0.74600(14) 0.39465(8) 0.0139(3) Uani 1 1 d . .
C8 C 0.15472(13) 1.10102(14) 0.54564(9) 0.0166(3) Uani 1 1 d . .
H8A H 0.2254 1.1386 0.5842 0.020 Uiso 1 1 calc R U
H8B H 0.0970 1.0704 0.5803 0.020 Uiso 1 1 calc R U
C9 C 0.10021(12) 1.21046(15) 0.48531(9) 0.0159(3) Uani 1 1 d . .
C10 C 0.11078(14) 1.34918(15) 0.48445(10) 0.0209(3) Uani 1 1 d . .
H10 H 0.1607 1.4047 0.5253 0.025 Uiso 1 1 calc R U
C11 C 0.03179(14) 1.39672(16) 0.40959(10) 0.0220(3) Uani 1 1 d . .
H11 H 0.0189 1.4899 0.3913 0.026 Uiso 1 1 calc R U
C12 C -0.02030(13) 1.28343(16) 0.37039(10) 0.0205(3) Uani 1 1 d . .
H12 H -0.0768 1.2840 0.3188 0.025 Uiso 1 1 calc R U
C13 C 0.09071(13) 0.47215(15) 0.19189(9) 0.0188(3) Uani 1 1 d . .
H13 H 0.0906 0.4116 0.2384 0.023 Uiso 1 1 calc R U
C14 C 0.03204(13) 0.43173(15) 0.11233(8) 0.0171(3) Uani 1 1 d . .
H14 H -0.0072 0.3448 0.1046 0.021 Uiso 1 1 calc R U
C15 C 0.03102(11) 0.51984(14) 0.04344(8) 0.0133(3) Uani 1 1 d . .
C16 C 0.09110(13) 0.64579(15) 0.05890(9) 0.0179(3) Uani 1 1 d . .
H16 H 0.0927 0.7087 0.0138 0.022 Uiso 1 1 calc R U
C17 C 0.14833(13) 0.67823(15) 0.14046(9) 0.0197(3) Uani 1 1 d . .
H17 H 0.1895 0.7638 0.1502 0.024 Uiso 1 1 calc R U
H2N H 0.6038(14) 0.474(2) 0.6775(11) 0.030 Uiso 1 1 d D U
H3N H 0.5743(17) 0.5458(18) 0.7501(9) 0.030 Uiso 1 1 d D U
H1O H 0.211(3) 0.629(3) 0.3045(12) 0.078(9) Uiso 1 1 d D .

loop_
_atom_site_aniso_label
_atom_site_aniso_U_11
_atom_site_aniso_U_22
_atom_site_aniso_U_33
_atom_site_aniso_U_23
_atom_site_aniso_U_13
_atom_site_aniso_U_12
Cl1 0.02139(17) 0.02134(17) 0.00880(15) -0.00021(11) 0.00039(12) 0.00336(12)
S1 0.01641(17) 0.01308(16) 0.01401(16) 0.00130(12) -0.00132(12) 0.00163(12)
O1 0.0209(5) 0.0200(5) 0.0108(4) -0.0044(4) -0.0022(4) 0.0041(4)
O2 0.0223(5) 0.0181(5) 0.0120(4) 0.0007(4) -0.0015(4) 0.0028(4)
O3 0.0231(5) 0.0144(5) 0.0178(5) 0.0011(4) -0.0017(4) -0.0021(4)
O4 0.0257(6) 0.0240(5) 0.0257(6) 0.0109(4) 0.0072(4) 0.0010(4)
O5 0.0305(6) 0.0146(5) 0.0201(5) -0.0029(4) -0.0069(4) 0.0040(4)
N1 0.0219(6) 0.0145(5) 0.0102(5) 0.0002(4) 0.0021(4) 0.0031(5)
N2 0.0162(6) 0.0283(7) 0.0168(6) -0.0077(5) -0.0021(5) 0.0054(5)
N3 0.0181(6) 0.0200(6) 0.0122(5) -0.0053(4) -0.0001(4) 0.0041(5)
C1 0.0132(6) 0.0127(6) 0.0125(6) 0.0007(5) 0.0028(5) -0.0009(5)
C2 0.0155(6) 0.0139(6) 0.0115(6) -0.0019(5) 0.0026(5) -0.0005(5)
C3 0.0130(6) 0.0175(6) 0.0093(6) -0.0002(5) 0.0017(5) -0.0018(5)
C4 0.0131(6) 0.0124(6) 0.0131(6) 0.0014(5) 0.0008(5) 0.0006(5)
C5 0.0132(6) 0.0128(6) 0.0131(6) -0.0021(5) 0.0019(5) -0.0011(5)
C6 0.0126(6) 0.0144(6) 0.0111(6) -0.0007(5) 0.0016(5) -0.0016(5)
C7 0.0115(6) 0.0169(6) 0.0131(6) -0.0012(5) 0.0014(5) -0.0017(5)
C8 0.0217(7) 0.0131(6) 0.0147(6) -0.0010(5) 0.0030(5) 0.0025(5)
C9 0.0153(6) 0.0169(6) 0.0154(6) -0.0014(5) 0.0029(5) 0.0000(5)
C10 0.0246(7) 0.0144(6) 0.0220(7) -0.0017(5) 0.0006(6) -0.0008(5)
C11 0.0271(8) 0.0153(7) 0.0234(7) 0.0032(6) 0.0043(6) 0.0033(6)
C12 0.0217(7) 0.0193(7) 0.0195(7) 0.0050(6) 0.0014(6) 0.0023(6)
C13 0.0218(7) 0.0208(7) 0.0128(6) 0.0010(5) 0.0011(5) 0.0026(5)
C14 0.0192(7) 0.0168(6) 0.0143(6) -0.0002(5) 0.0009(5) -0.0009(5)
C15 0.0126(6) 0.0155(6) 0.0115(6) -0.0020(5) 0.0017(5) 0.0025(5)
C16 0.0238(7) 0.0161(6) 0.0129(6) -0.0003(5) 0.0014(5) -0.0010(5)
C17 0.0237(7) 0.0174(7) 0.0167(7) -0.0046(5) 0.0008(5) -0.0015(5)

loop_
_atom_type_symbol
_atom_type_description
_atom_type_scat_dispersion_real
_atom_type_scat_dispersion_imag
_atom_type_scat_source
C C 0.0033 0.0016 'International Tables Vol C Tables 4.2.6.8 and 6.1.1.4'
H H 0.0000 0.0000 'International Tables Vol C Tables 4.2.6.8 and 6.1.1.4'
N N 0.0061 0.0033 'International Tables Vol C Tables 4.2.6.8 and 6.1.1.4'
O O 0.0106 0.0060 'International Tables Vol C Tables 4.2.6.8 and 6.1.1.4'
S S 0.1246 0.1234 'International Tables Vol C Tables 4.2.6.8 and 6.1.1.4'
Cl Cl 0.1484 0.1585 'International Tables Vol C Tables 4.2.6.8 and 6.1.1.4'

loop_
_geom_angle_atom_site_label_1
_geom_angle_atom_site_label_2
_geom_angle_atom_site_label_3
_geom_angle
_geom_angle_site_symmetry_1
_geom_angle_site_symmetry_3
O4 S1 O5 119.19(7) . .
O4 S1 N2 108.09(7) . .
O5 S1 N2 105.97(7) . .
O4 S1 C4 107.06(7) . .
O5 S1 C4 106.28(6) . .
N2 S1 C4 110.10(7) . .
C7 O1 H1O 111(2) . .
O2 O2 C7 0(10) 1 .
C9 O3 C12 106.50(11) . .
C1 N1 C8 123.66(11) . .
C1 N1 H1N 118.2 . .
C8 N1 H1N 118.2 . .
S1 N2 H2N 117.3(14) . .
S1 N2 H3N 120.2(13) . .
H2N N2 H3N 118.5(18) . .
C17 N3 C13 118.72(12) . .
N1 C1 C2 120.23(12) . .
N1 C1 C6 121.58(12) . .
C2 C1 C6 118.17(12) . .
C3 C2 C1 120.64(12) . .
C3 C2 H2 119.7 . .
C1 C2 H2 119.7 . .
C2 C3 C4 121.74(12) . .
C2 C3 Cl1 117.56(10) . .
C4 C3 Cl1 120.69(10) . .
C5 C4 C3 117.81(12) . .
C5 C4 S1 118.79(10) . .
C3 C4 S1 123.18(10) . .
C4 C5 C6 122.45(12) . .
C4 C5 H5 118.8 . .
C6 C5 H5 118.8 . .
C5 C6 C1 119.13(12) . .
C5 C6 C7 119.13(12) . .
C1 C6 C7 121.71(12) . .
O2 C7 O2 0.00(13) 1 .
O2 C7 O1 122.94(12) 1 .
O2 C7 O1 122.94(12) . .
O2 C7 C6 121.87(12) 1 .
O2 C7 C6 121.87(12) . .
O1 C7 C6 115.18(12) . .
N1 C8 C9 109.67(11) . .
N1 C8 H8A 109.7 . .
C9 C8 H8A 109.7 . .
N1 C8 H8B 109.7 . .
C9 C8 H8B 109.7 . .
H8A C8 H8B 108.2 . .
C10 C9 O3 110.23(13) . .
C10 C9 C8 133.37(13) . .
O3 C9 C8 116.38(12) . .
C9 C10 C11 106.49(13) . .
C9 C10 H10 126.8 . .
C11 C10 H10 126.8 . .
C12 C11 C10 106.51(13) . .
C12 C11 H11 126.7 . .
C10 C11 H11 126.7 . .
C11 C12 O3 110.27(13) . .
C11 C12 H12 124.9 . .
O3 C12 H12 124.9 . .
N3 C13 C14 122.50(13) . .
N3 C13 H13 118.7 . .
C14 C13 H13 118.7 . .
C13 C14 C15 119.41(13) . .
C13 C14 H14 120.3 . .
C15 C14 H14 120.3 . .
C14 C15 C16 117.52(12) . .
C14 C15 C15 121.13(15) . 3_565
C16 C15 C15 121.35(15) . 3_565
C17 C16 C15 119.51(13) . .
C17 C16 H16 120.2 . .
C15 C16 H16 120.2 . .
N3 C17 C16 122.33(13) . .
N3 C17 H17 118.8 . .
C16 C17 H17 118.8 . .

loop_
_geom_bond_atom_site_label_1
_geom_bond_atom_site_label_2
_geom_bond_distance
_geom_bond_site_symmetry_2
Cl1 C3 1.7370(13) .
S1 O4 1.4315(11) .
S1 O5 1.4395(11) .
S1 N2 1.6021(13) .
S1 C4 1.7648(13) .
O1 C7 1.3044(17) .
O1 H1O 0.893(17) .
O2 O2 0.000(2) 1
O2 C7 1.2365(17) .
O3 C9 1.3717(17) .
O3 C12 1.3733(17) .
N1 C1 1.3493(17) .
N1 C8 1.4572(17) .
N1 H1N 0.8800 .
N2 H2N 0.844(9) .
N2 H3N 0.847(9) .
N3 C17 1.3364(19) .
N3 C13 1.3396(19) .
C1 C2 1.4189(18) .
C1 C6 1.4257(18) .
C2 C3 1.3704(19) .
C2 H2 0.9500 .
C3 C4 1.4066(18) .
C4 C5 1.3862(18) .
C5 C6 1.3950(18) .
C5 H5 0.9500 .
C6 C7 1.4874(18) .
C7 O2 1.2365(17) 1
C8 C9 1.4888(19) .
C8 H8A 0.9900 .
C8 H8B 0.9900 .
C9 C10 1.346(2) .
C10 C11 1.435(2) .
C10 H10 0.9500 .
C11 C12 1.344(2) .
C11 H11 0.9500 .
C12 H12 0.9500 .
C13 C14 1.3824(19) .
C13 H13 0.9500 .
C14 C15 1.3964(19) .
C14 H14 0.9500 .
C15 C16 1.3970(19) .
C15 C15 1.491(2) 3_565
C16 C17 1.3851(19) .
C16 H16 0.9500 .
C17 H17 0.9500 .

loop_
_geom_hbond_atom_site_label_D
_geom_hbond_atom_site_label_H
_geom_hbond_atom_site_label_A
_geom_hbond_distance_DH
_geom_hbond_distance_HA
_geom_hbond_distance_DA
_geom_hbond_angle_DHA
_geom_hbond_site_symmetry_A
N2 H3N O2 0.847(9) 2.111(11) 2.9372(16) 164.8(19) 4_676
N2 H2N O1 0.844(9) 2.170(12) 2.9657(16) 157.1(19) 3_666
C8 H8B O3 0.99 2.66 3.4034(18) 131.8 3_576
C12 H12 O4 0.95 2.70 3.3062(19) 122.7 4_575
C16 H16 O5 0.95 2.42 3.3699(18) 176.5 2
C14 H14 O5 0.95 2.34 3.2844(18) 173.8 4_565
C10 H10 C5 0.95 2.89 3.661(2) 138.7 1_565
C2 H2 O4 0.95 2.53 3.1609(17) 123.7 2_556
N1 H1N O2 0.88 1.99 2.6618(15) 132.6 1

loop_
_geom_torsion_atom_site_label_1
_geom_torsion_atom_site_label_2
_geom_torsion_atom_site_label_3
_geom_torsion_atom_site_label_4
_geom_torsion
_geom_torsion_site_symmetry_1
_geom_torsion_site_symmetry_4
C8 N1 C1 C2 -8.7(2) . .
C8 N1 C1 C6 172.77(13) . .
N1 C1 C2 C3 179.72(12) . .
C6 C1 C2 C3 -1.68(19) . .
C1 C2 C3 C4 -0.8(2) . .
C1 C2 C3 Cl1 178.07(10) . .
C2 C3 C4 C5 2.4(2) . .
Cl1 C3 C4 C5 -176.44(10) . .
C2 C3 C4 S1 -172.07(10) . .
Cl1 C3 C4 S1 9.13(17) . .
O4 S1 C4 C5 -126.58(11) . .
O5 S1 C4 C5 1.82(13) . .
N2 S1 C4 C5 116.16(11) . .
O4 S1 C4 C3 47.81(13) . .
O5 S1 C4 C3 176.21(11) . .
N2 S1 C4 C3 -69.46(13) . .
C3 C4 C5 C6 -1.5(2) . .
S1 C4 C5 C6 173.17(10) . .
C4 C5 C6 C1 -0.9(2) . .
C4 C5 C6 C7 -178.80(12) . .
N1 C1 C6 C5 -178.94(12) . .
C2 C1 C6 C5 2.48(19) . .
N1 C1 C6 C7 -1.1(2) . .
C2 C1 C6 C7 -179.68(12) . .
O2 O2 C7 O1 0.00(17) 1 .
O2 O2 C7 C6 0.00(16) 1 .
C5 C6 C7 O2 178.58(12) . 1
C1 C6 C7 O2 0.7(2) . 1
C5 C6 C7 O2 178.58(12) . .
C1 C6 C7 O2 0.7(2) . .
C5 C6 C7 O1 -1.43(18) . .
C1 C6 C7 O1 -179.27(12) . .
C1 N1 C8 C9 177.48(12) . .
C12 O3 C9 C10 -0.03(16) . .
C12 O3 C9 C8 178.79(12) . .
N1 C8 C9 C10 -137.33(17) . .
N1 C8 C9 O3 44.20(16) . .
O3 C9 C10 C11 0.22(17) . .
C8 C9 C10 C11 -178.32(15) . .
C9 C10 C11 C12 -0.33(18) . .
C10 C11 C12 O3 0.33(18) . .
C9 O3 C12 C11 -0.20(17) . .
C17 N3 C13 C14 -0.3(2) . .
N3 C13 C14 C15 -0.3(2) . .
C13 C14 C15 C16 0.4(2) . .
C13 C14 C15 C15 179.90(15) . 3_565
C14 C15 C16 C17 -0.1(2) . .
C15 C15 C16 C17 -179.53(15) 3_565 .
C13 N3 C17 C16 0.7(2) . .
C15 C16 C17 N3 -0.5(2) . .
